data_2008992
loop_
_publ_author_name
'Bruce Taylor'
'Patrick J. Carroll '
'Madeleine M. Joulli\'e '

_publ_section_title
;
 Novel compounds from 1,2-indanedione and 3,5-dimethoxyaniline
;
_journal_issue 10
_journal_name_full 'Acta Crystallographica Section C'
_journal_page_first 1733
_journal_page_last 1736
_journal_paper_doi 10.1107/S0108270199004060
_journal_volume 55
_journal_year 1999
_chemical_formula_moiety 'C34 H28 N2 O6'
_chemical_formula_sum 'C34 H28 N2 O6'
_chemical_formula_weight 560.61
_space_group_IT_number 2
_symmetry_cell_setting triclinic
_symmetry_space_group_name_Hall '-P 1'
_symmetry_space_group_name_H-M 'P -1'
_cell_angle_alpha 100.762(4)
_cell_angle_beta 110.156(3)
_cell_angle_gamma 110.603(4)
_cell_formula_units_Z 2
_cell_length_a 12.5262(9)
_cell_length_b 12.8058(7)
_cell_length_c 10.2263(5)
_cell_measurement_reflns_used 254
_cell_measurement_temperature 200
_cell_measurement_theta_max 25.35
_cell_measurement_theta_min 2.82
_cell_volume 1349.99(16)
_computing_data_collection 'bioteX (Molecular Structure Corporation, 1995)'
_computing_data_reduction bioteX
_computing_molecular_graphics 'ORTEPII (Johnson, 1976)'
_computing_structure_refinement 'SHELXL93 (Sheldrick, 1993)'
_computing_structure_solution 'SIR92 (Altomare, et. al., 1993)'
_diffrn_ambient_temperature 200
_diffrn_measurement_device_type 'RIGAKU RAXIS IIc area-detector'
_diffrn_measurement_method '\f oscillations'
_diffrn_radiation_monochromator graphite
_diffrn_radiation_source 'rotating anode'
_diffrn_radiation_type 'Mo K\a'
_diffrn_radiation_wavelength 0.71069
_diffrn_reflns_av_R_equivalents 0.029
_diffrn_reflns_av_sigmaI/netI 0.030
_diffrn_reflns_limit_h_max 15
_diffrn_reflns_limit_h_min -15
_diffrn_reflns_limit_k_max 15
_diffrn_reflns_limit_k_min -15
_diffrn_reflns_limit_l_max 12
_diffrn_reflns_limit_l_min -12
_diffrn_reflns_number 10106
_diffrn_reflns_theta_max 25.35
_diffrn_reflns_theta_min 2.82
_diffrn_standards_decay_% '\\sim 3% (estimated from frame-to-frame scaling)'
_exptl_absorpt_coefficient_mu 0.095
_exptl_absorpt_correction_type none
_exptl_crystal_colour blue-black
_exptl_crystal_density_diffrn 1.379
_exptl_crystal_density_meas ?
_exptl_crystal_description 'flat needle'
_exptl_crystal_F_000 588
_exptl_crystal_size_max 0.45
_exptl_crystal_size_mid 0.12
_exptl_crystal_size_min 0.05
_refine_diff_density_max 0.26
_refine_diff_density_min -0.18
_refine_ls_extinction_coef 0.0100(16)
_refine_ls_extinction_method 'SHELXL93 (Sheldrick, 1993)'
_refine_ls_goodness_of_fit_ref 1.14
_refine_ls_hydrogen_treatment refall
_refine_ls_matrix_type full
_refine_ls_number_parameters 492
_refine_ls_number_reflns 4464
_refine_ls_restrained_S_all 1.14
_refine_ls_R_factor_all 0.073
_refine_ls_R_factor_gt 0.061
_refine_ls_shift/su_max 0.005
_refine_ls_shift/su_mean 0.001
_refine_ls_structure_factor_coef Fsqd
_refine_ls_weighting_details 'w = 1/[\s^2^(Fo^2^)+(0.0473P)^2^+0.8537P] where P=(Fo^2^+2Fc^2^)/3'
_refine_ls_weighting_scheme calc
_refine_ls_wR_factor_ref 0.139
_reflns_number_gt 3762
_reflns_number_total 4464
_reflns_threshold_expression F>2\s(F^2^)
_cod_data_source_file bk1438.cif
_cod_data_source_block compound_2
_cod_depositor_comments
;
The following automatic conversions were performed:
'_symmetry_cell_setting' value 'Triclinic' changed to 'triclinic'
according to '/home/saulius/struct/CIF-dictionaries/cif_core.dic'
dictionary named 'cif_core.dic' version 2.4.1 from 2010-06-29.

Automatic conversion script
Id: cif_fix_enum 1527 2010-12-29 10:47:43Z saulius 

The following automatic conversions were performed:

'_symmetry_cell_setting' value 'Triclinic' changed to 'triclinic'
according to /home/saulius/struct/CIF-dictionaries/cif_core.dic
dictionary named 'cif_core.dic' version 2.4.1 from 2010-06-29.

Automatic conversion script
Id: cif_fix_values 1715 2011-07-08 13:25:40Z adriana 

The following automatic conversions were performed:

'_exptl_crystal_density_meas' value 'not measured' was changed to '?'
- the value is perceived as not measured.

Automatic conversion script
Id: cif_fix_values 3008 2015-01-20 13:52:24Z robertas 

The following automatic conversions were performed:

'_refine_ls_weighting_scheme' value 'calc w =
1/[\s^2^(Fo^2^)+(0.0473P)^2^+0.8537P] where P=(Fo^2^+2Fc^2^)/3' was
changed to 'calc'. New tag '_refine_ls_weighting_details' was
created. The value of the new tag was set to 'w =
1/[\s^2^(Fo^2^)+(0.0473P)^2^+0.8537P] where P=(Fo^2^+2Fc^2^)/3'.

Automatic conversion script
Id: cif_fix_values 3143 2015-03-26 13:38:13Z robertas 
;
_cod_database_code 2008992

loop_
_symmetry_equiv_pos_as_xyz
x,y,z
-x,-y,-z

loop_
_atom_site_aniso_label
_atom_site_aniso_U_11
_atom_site_aniso_U_22
_atom_site_aniso_U_33
_atom_site_aniso_U_12
_atom_site_aniso_U_13
_atom_site_aniso_U_23
O9 .0539(12) .0811(15) .0480(12) .0371(12) .0306(10) .0248(11)
O18 .0525(11) .0579(12) .0416(10) .0308(10) .0253(9) .0154(9)
O20 .085(2) .098(2) .0584(13) .0686(15) .0446(12) .0457(13)
O30 .0444(11) .0519(11) .0488(11) .0258(9) .0249(9) .0130(9)
O39 .0598(12) .0491(11) .0399(11) .0321(10) .0170(9) .0096(9)
O41 .0561(12) .0640(13) .0367(10) .0347(11) .0157(9) .0127(10)
N11 .0486(14) .0559(15) .0490(14) .0312(12) .0314(12) .0245(12)
N32 .0450(13) .0524(14) .0332(12) .0291(11) .0187(10) .0109(10)
C1 .0395(14) .0430(14) .0334(13) .0219(12) .0163(11) .0104(11)
C2 .0407(14) .050(2) .0362(14) .0253(13) .0125(12) .0094(12)
C3 .053(2) .053(2) .051(2) .0278(15) .0196(15) .0159(15)
C4 .069(2) .055(2) .070(2) .036(2) .027(2) .020(2)
C5 .064(2) .060(2) .075(2) .042(2) .023(2) .012(2)
C6 .051(2) .065(2) .054(2) .036(2) .0221(15) .011(2)
C7 .0397(14) .053(2) .0421(15) .0267(13) .0157(12) .0081(13)
C8 .0381(14) .059(2) .0373(14) .0245(13) .0192(12) .0116(13)
C10 .0372(14) .050(2) .0353(13) .0250(12) .0165(11) .0130(12)
C12 .0369(14) .0427(15) .0448(15) .0195(12) .0208(12) .0147(12)
C13 .0397(14) .0424(15) .0412(15) .0197(12) .0195(12) .0147(12)
C14 .0434(15) .0422(15) .0384(14) .0178(12) .0210(12) .0104(12)
C15 .055(2) .055(2) .051(2) .0345(15) .0298(14) .0228(15)
C16 .054(2) .059(2) .051(2) .035(2) .0283(14) .0284(15)
C17 .048(2) .055(2) .043(2) .0280(14) .0262(13) .0214(14)
C19 .064(2) .072(2) .054(2) .041(2) .035(2) .019(2)
C21 .086(3) .119(4) .063(2) .075(3) .049(2) .058(2)
C22 .0399(14) .0418(14) .0338(13) .0200(12) .0187(11) .0110(11)
C23 .0400(14) .0396(14) .0351(14) .0157(12) .0174(12) .0108(11)
C24 .046(2) .044(2) .0398(15) .0187(13) .0181(13) .0115(12)
C25 .055(2) .047(2) .042(2) .0194(14) .0176(14) .0153(14)
C26 .064(2) .055(2) .040(2) .023(2) .0270(15) .0162(14)
C27 .051(2) .050(2) .043(2) .0208(14) .0244(14) .0130(13)
C28 .0410(14) .0420(14) .0362(14) .0158(12) .0202(12) .0101(12)
C29 .0389(14) .0379(14) .0416(14) .0150(12) .0221(12) .0082(12)
C31 .0384(14) .0408(14) .0365(14) .0178(12) .0192(11) .0102(11)
C33 .0365(13) .0430(14) .0364(14) .0164(12) .0197(11) .0112(12)
C34 .0406(14) .0413(14) .0340(14) .0188(12) .0168(12) .0103(12)
C35 .0429(14) .0409(14) .0410(14) .0208(12) .0205(12) .0122(12)
C36 .048(2) .048(2) .0359(14) .0233(13) .0202(13) .0132(13)
C37 .0390(14) .051(2) .0342(14) .0203(13) .0151(12) .0139(12)
C38 .0427(15) .051(2) .0406(15) .0260(13) .0216(12) .0141(13)
C40 .050(2) .054(2) .050(2) .030(2) .0150(15) .010(2)
C42 .068(2) .062(2) .036(2) .032(2) .018(2) .0106(15)

loop_
_atom_site_label
_atom_site_fract_x
_atom_site_fract_y
_atom_site_fract_z
_atom_site_U_iso_or_equiv
_atom_site_thermal_displace_type
_atom_site_occupancy
O9 1.0589(2) .3226(2) 1.1187(2) .0561(8) Uani 1.000
O18 .7793(2) .5882(2) 1.5280(2) .0478(6) Uani 1.000
O20 .6640(2) .6258(2) 1.0504(2) .0649(10) Uani 1.000
O30 .5259(2) .3234(2) 1.3658(2) .0465(6) Uani 1.000
O39 .6002(2) -.0514(2) .8024(2) .0498(7) Uani 1.000
O41 .3758(2) .1623(2) .6233(2) .0522(7) Uani 1.000
N11 .9198(2) .4235(2) 1.2037(3) .0447(8) Uani 1.000
N32 .5995(2) .2707(2) 1.1418(2) .0415(8) Uani 1.000
C1 .8614(2) .2503(2) 1.2935(3) .0381(8) Uani 1.000
C2 .9033(2) .1546(2) 1.2896(3) .0431(9) Uani 1.000
C3 .8631(3) .0535(3) 1.3253(3) .0526(12) Uani 1.000
C4 .9101(4) -.0288(3) 1.2964(4) .0637(12) Uani 1.000
C5 .9916(3) -.0117(3) 1.2331(4) .0662(12) Uani 1.000
C6 1.0312(3) .0896(3) 1.1945(4) .0555(12) Uani 1.000
C7 .9871(3) .1716(3) 1.2241(3) .0453(10) Uani 1.000
C8 1.0010(2) .2790(3) 1.1847(3) .0441(9) Uani 1.000
C10 .9201(2) .3244(2) 1.2327(3) .0393(9) Uani 1.000
C12 .8569(2) .4895(2) 1.2355(3) .0403(8) Uani 1.000
C13 .8536(3) .5154(2) 1.3709(3) .0403(8) Uani 1.000
C14 .7827(3) .5734(2) 1.3933(3) .0416(8) Uani 1.000
C15 .7207(3) .6102(3) 1.2857(3) .0480(12) Uani 1.000
C16 .7299(3) .5875(3) 1.1519(3) .0486(12) Uani 1.000
C17 .7973(3) .5281(3) 1.1253(3) .0446(12) Uani 1.000
C19 .6867(4) .6229(4) 1.5453(4) .0578(12) Uani 1.000
C21 .6580(4) .5933(5) .9059(4) .0710(18) Uani 1.000
C22 .7687(2) .2545(2) 1.3469(3) .0377(8) Uani 1.000
C23 .7869(2) .2609(2) 1.5010(3) .0391(8) Uani 1.000
C24 .8804(3) .2540(2) 1.6146(3) .0446(11) Uani 1.000
C25 .8765(3) .2691(3) 1.7526(3) .0505(12) Uani 1.000
C26 .7846(3) .2939(3) 1.7763(3) .0531(12) Uani 1.000
C27 .6927(3) .3054(3) 1.6633(3) .0481(12) Uani 1.000
C28 .6948(2) .2877(2) 1.5275(3) .0403(8) Uani 1.000
C29 .6139(2) .2966(2) 1.3900(3) .0398(8) Uani 1.000
C31 .6634(2) .2701(2) 1.2803(3) .0384(8) Uani 1.000
C33 .5722(2) .2003(2) 1.0005(3) .0385(8) Uani 1.000
C34 .6128(2) .1123(2) .9818(3) .0390(8) Uani 1.000
C35 .5711(2) .0404(2) .8372(3) .0408(8) Uani 1.000
C36 .4920(3) .0534(3) .7140(3) .0432(11) Uani 1.000
C37 .4551(2) .1419(2) .7370(3) .0420(9) Uani 1.000
C38 .4952(3) .2165(3) .8794(3) .0426(10) Uani 1.000
C40 .6912(3) -.0648(3) .9190(4) .0529(12) Uani 1.000
C42 .3408(4) .0928(3) .4746(3) .0572(12) Uani 1.000
H3 .799(3) .036(3) 1.367(4) .071(10) Uiso 1.000
H4 .881(3) -.099(3) 1.316(4) .068(10) Uiso 1.000
H5 1.019(3) -.071(3) 1.211(4) .075(10) Uiso 1.000
H6 1.090(3) .106(3) 1.146(4) .071(10) Uiso 1.000
H11 .962(3) .444(3) 1.153(4) .064(10) Uiso 1.000
H13 .896(3) .490(3) 1.447(3) .053(8) Uiso 1.000
H15 .669(3) .654(3) 1.300(3) .060(9) Uiso 1.000
H17 .801(3) .513(2) 1.032(3) .044(7) Uiso 1.000
H19A .695(3) .624(3) 1.646(4) .079(11) Uiso 1.000
H19B .597(4) .564(3) 1.466(4) .078(11) Uiso 1.000
H19C .706(3) .707(3) 1.539(4) .076(11) Uiso 1.000
H21A .616(4) .498(4) .863(5) .113(16) Uiso 1.000
H21B .749(4) .631(3) .918(4) .083(11) Uiso 1.000
H21C .602(4) .629(3) .846(4) .090(12) Uiso 1.000
H24 .951(3) .240(3) 1.600(3) .054(8) Uiso 1.000
H25 .942(3) .261(3) 1.832(4) .059(9) Uiso 1.000
H26 .783(3) .304(3) 1.873(4) .067(9) Uiso 1.000
H27 .625(3) .325(3) 1.677(3) .065(9) Uiso 1.000
H32 .548(3) .308(3) 1.143(3) .054(9) Uiso 1.000
H34 .661(3) .098(2) 1.067(3) .049(8) Uiso 1.000
H36 .469(3) .003(3) .614(4) .063(9) Uiso 1.000
H38 .463(3) .273(2) .890(3) .040(7) Uiso 1.000
H40A .772(4) .003(3) .961(4) .072(11) Uiso 1.000
H40B .659(3) -.075(3) 1.002(4) .067(10) Uiso 1.000
H40C .697(3) -.137(3) .869(3) .057(8) Uiso 1.000
H42A .418(4) .106(3) .454(4) .077(11) Uiso 1.000
H42B .292(4) .003(4) .461(4) .085(12) Uiso 1.000
H42C .277(4) .118(4) .409(5) .096(13) Uiso 1.000

loop_
_atom_type_symbol
_atom_type_description
_atom_type_scat_dispersion_real
_atom_type_scat_dispersion_imag
_atom_type_scat_source
O O 0.0106 0.0060 'International Tables Vol C Tables 4.2.6.8 and 6.1.1.4'
N N 0.0061 0.0033 'International Tables Vol C Tables 4.2.6.8 and 6.1.1.4'
H H 0.0000 0.0000 'International Tables Vol C Tables 4.2.6.8 and 6.1.1.4'
C C 0.0033 0.0016 'International Tables Vol C Tables 4.2.6.8 and 6.1.1.4'

loop_
_geom_angle_atom_site_label_1
_geom_angle_atom_site_label_2
_geom_angle_atom_site_label_3
_geom_angle
_geom_angle_publ_flag
C14 O18 C19 117.1(3) no
C16 O20 C21 117.1(3) no
C35 O39 C40 118.4(2) no
C37 O41 C42 116.5(3) no
C10 N11 C12 129.7(3) no
C31 N32 C33 130.9(3) no
C12 N11 H11 118(3) no
C10 N11 H11 112(3) no
C33 N32 H32 115.6(17) no
C31 N32 H32 110.9(17) no
C2 C1 C22 123.4(2) no
C10 C1 C22 128.7(3) no
C2 C1 C10 107.8(2) no
C3 C2 C7 119.7(3) no
C1 C2 C7 109.7(3) no
C1 C2 C3 130.2(3) no
C2 C3 C4 118.1(3) no
C3 C4 C5 121.9(4) no
C4 C5 C6 120.3(4) no
C5 C6 C7 118.3(4) no
C2 C7 C6 121.6(3) no
C2 C7 C8 107.0(3) no
C6 C7 C8 131.1(3) no
O9 C8 C10 124.1(3) no
C7 C8 C10 106.5(3) no
O9 C8 C7 129.3(3) no
C1 C10 C8 109.1(3) no
N11 C10 C1 135.9(3) no
N11 C10 C8 115.0(3) no
N11 C12 C17 118.0(3) no
C13 C12 C17 120.8(3) no
N11 C12 C13 121.3(3) no
C12 C13 C14 119.2(3) no
O18 C14 C13 114.5(3) no
O18 C14 C15 124.2(3) no
C13 C14 C15 121.3(3) no
C14 C15 C16 118.5(4) no
O20 C16 C17 123.8(3) no
C15 C16 C17 121.5(3) no
O20 C16 C15 114.6(3) no
C12 C17 C16 118.6(3) no
C23 C22 C31 107.5(2) no
C1 C22 C23 123.3(2) no
C1 C22 C31 128.6(3) no
C24 C23 C28 119.7(3) no
C22 C23 C28 109.4(2) no
C22 C23 C24 130.7(3) no
C23 C24 C25 118.1(3) no
C24 C25 C26 121.5(3) no
C25 C26 C27 120.6(3) no
C26 C27 C28 117.8(3) no
C23 C28 C27 122.3(3) no
C23 C28 C29 107.3(2) no
C27 C28 C29 130.4(3) no
O30 C29 C31 124.7(2) no
C28 C29 C31 106.0(2) no
O30 C29 C28 129.3(3) no
C22 C31 C29 109.7(2) no
N32 C31 C22 134.3(3) no
N32 C31 C29 116.0(2) no
N32 C33 C38 116.6(3) no
C34 C33 C38 121.3(3) no
N32 C33 C34 121.9(2) no
C33 C34 C35 117.4(2) no
O39 C35 C34 123.7(2) no
O39 C35 C36 113.8(2) no
C34 C35 C36 122.4(3) no
C35 C36 C37 118.4(3) no
O41 C37 C38 115.3(3) no
C36 C37 C38 121.2(3) no
O41 C37 C36 123.5(2) no
C33 C38 C37 119.2(3) no
C2 C3 H3 122(2) no
C4 C3 H3 120(2) no
C3 C4 H4 119(3) no
C5 C4 H4 119(3) no
C4 C5 H5 120(2) no
C6 C5 H5 120(2) no
C5 C6 H6 124(2) no
C7 C6 H6 118(2) no
C12 C13 H13 121(2) no
C14 C13 H13 120(2) no
C14 C15 H15 122.8(17) no
C16 C15 H15 118.7(17) no
C12 C17 H17 122(2) no
C16 C17 H17 120(2) no
O18 C19 H19A 105(2) no
O18 C19 H19B 111(3) no
O18 C19 H19C 110(2) no
H19A C19 H19B 110(3) no
H19A C19 H19C 110(3) no
H19B C19 H19C 109(3) no
O20 C21 H21A 107(3) no
O20 C21 H21B 107(2) no
O20 C21 H21C 105(2) no
H21A C21 H21B 112(4) no
H21A C21 H21C 114(3) no
H21B C21 H21C 112(3) no
C23 C24 H24 121.1(16) no
C25 C24 H24 120.8(16) no
C24 C25 H25 117(2) no
C26 C25 H25 121(2) no
C25 C26 H26 121(2) no
C27 C26 H26 119(2) no
C26 C27 H27 122.9(16) no
C28 C27 H27 119.3(16) no
C33 C34 H34 120.4(19) no
C35 C34 H34 122.0(18) no
C35 C36 H36 119(2) no
C37 C36 H36 122(2) no
C33 C38 H38 122.4(17) no
C37 C38 H38 118.1(17) no
O39 C40 H40A 110(2) no
O39 C40 H40B 109(2) no
O39 C40 H40C 104.8(18) no
H40A C40 H40B 110(3) no
H40A C40 H40C 109(4) no
H40B C40 H40C 113(3) no
O41 C42 H42A 113(2) no
O41 C42 H42B 107(2) no
O41 C42 H42C 103(3) no
H42A C42 H42B 110(4) no
H42A C42 H42C 114(4) no
H42B C42 H42C 109(4) no

loop_
_geom_bond_atom_site_label_1
_geom_bond_atom_site_label_2
_geom_bond_site_symmetry_1
_geom_bond_site_symmetry_2
_geom_bond_distance
_geom_bond_publ_flag
O9 C8 . . 1.219(4) no
O18 C14 . . 1.373(4) no
O18 C19 . . 1.431(6) no
O20 C16 . . 1.373(4) no
O20 C21 . . 1.426(4) no
O30 C29 . . 1.226(4) no
O39 C35 . . 1.370(4) no
O39 C40 . . 1.424(4) no
O41 C37 . . 1.381(4) no
O41 C42 . . 1.434(4) no
N11 C10 . . 1.357(4) no
N11 C12 . . 1.408(4) no
N32 C31 . . 1.369(3) no
N32 C33 . . 1.405(3) no
N11 H11 . . .87(4) no
N32 H32 . . .93(4) no
C1 C10 . . 1.368(4) no
C1 C2 . . 1.493(4) no
C1 C22 . . 1.456(4) no
C2 C3 . . 1.381(5) no
C2 C7 . . 1.406(5) no
C3 C4 . . 1.409(6) no
C4 C5 . . 1.364(6) no
C5 C6 . . 1.399(5) no
C6 C7 . . 1.380(6) no
C7 C8 . . 1.473(5) no
C8 C10 . . 1.502(4) no
C12 C17 . . 1.400(4) no
C12 C13 . . 1.381(4) no
C13 C14 . . 1.391(5) no
C14 C15 . . 1.378(4) no
C15 C16 . . 1.398(4) no
C16 C17 . . 1.378(6) no
C22 C23 . . 1.494(4) no
C22 C31 . . 1.364(4) no
C23 C24 . . 1.379(4) no
C23 C28 . . 1.408(4) no
C24 C25 . . 1.408(4) no
C25 C26 . . 1.380(6) no
C26 C27 . . 1.396(5) no
C27 C28 . . 1.376(4) no
C28 C29 . . 1.475(4) no
C29 C31 . . 1.498(4) no
C33 C38 . . 1.386(4) no
C33 C34 . . 1.398(4) no
C34 C35 . . 1.389(4) no
C35 C36 . . 1.390(4) no
C36 C37 . . 1.377(5) no
C37 C38 . . 1.387(4) no
C3 H3 . . 1.01(4) no
C4 H4 . . .93(4) no
C5 H5 . . .96(4) no
C6 H6 . . 1.01(4) no
C13 H13 . . .96(3) no
C15 H15 . . 1.02(4) no
C17 H17 . . .96(3) no
C19 H19A . . 1.00(4) no
C19 H19B . . 1.02(4) no
C19 H19C . . 1.04(4) no
C21 H21A . . 1.07(5) no
C21 H21B . . 1.02(5) no
C21 H21C . . 1.05(4) no
C24 H24 . . 1.01(4) no
C25 H25 . . .99(4) no
C26 H26 . . .98(4) no
C27 H27 . . 1.01(4) no
C34 H34 . . .97(3) no
C36 H36 . . .98(4) no
C38 H38 . . .95(3) no
C40 H40A . . .95(4) no
C40 H40B . . 1.07(4) no
C40 H40C . . 1.01(4) no
C42 H42A . . 1.02(5) no
C42 H42B . . 1.05(5) no
C42 H42C . . 1.04(5) no

loop_
_cod_related_entry_id
_cod_related_entry_database
_cod_related_entry_code
1 ChemSpider 21136152
